data_7032276
loop_
_publ_author_name
'Arnold, Polly L.'
'Bell, Nicola L.'
'Marr, Isobel H.'
'She, Siyi'
'Hamilton, Jonathan'
'Fraser, Craig'
'Wang, Kai'

_publ_section_title
;
 Protonolysis and thermolysis reactions of functionalised NHC-carbene
 boranes and borates.
;
_journal_issue 41
_journal_name_full 'Dalton transactions (Cambridge, England : 2003)'
_journal_page_first 15419
_journal_page_last 15428
_journal_paper_doi 10.1039/c4dt01464b
_journal_volume 43
_journal_year 2014
_chemical_formula_sum 'C24 H41 B N2 O'
_chemical_formula_weight 384.40
_chemical_name_systematic
;
 ?
;
_space_group_crystal_system triclinic
_space_group_IT_number 2
_space_group_name_Hall '-P 1'
_space_group_name_H-M_alt 'P -1'
_symmetry_space_group_name_Hall '-P 1'
_symmetry_space_group_name_H-M 'P -1'
_atom_sites_solution_hydrogens geom
_audit_creation_method SHELXL-2014
_cell_angle_alpha 69.63(2)
_cell_angle_beta 70.562(19)
_cell_angle_gamma 76.389(19)
_cell_formula_units_Z 2
_cell_length_a 9.2340(19)
_cell_length_b 11.811(3)
_cell_length_c 12.577(3)
_cell_measurement_reflns_used 669
_cell_measurement_temperature 170(2)
_cell_measurement_theta_max 28.2640
_cell_measurement_theta_min 3.7350
_cell_volume 1201.5(5)
_computing_cell_refinement
;
CrysAlisPro, Agilent Technologies,
Version 1.171.36.24 (release 03-12-2012 CrysAlis171 .NET)
(compiled Dec  3 2012,18:21:49)
;
_computing_data_collection
;
CrysAlisPro, Agilent Technologies,
Version 1.171.36.24 (release 03-12-2012 CrysAlis171 .NET)
(compiled Dec  3 2012,18:21:49)
;
_computing_data_reduction
;
CrysAlisPro, Agilent Technologies,
Version 1.171.36.24 (release 03-12-2012 CrysAlis171 .NET)
(compiled Dec  3 2012,18:21:49)
;
_computing_molecular_graphics ORTEP
_computing_publication_material POV-RAY
_computing_structure_refinement 'SHELXL-2014 (Sheldrick, 2014)'
_computing_structure_solution SIR-92
_diffrn_ambient_temperature 170(2)
_diffrn_detector_area_resol_mean 16.1042
_diffrn_measured_fraction_theta_full 0.640
_diffrn_measured_fraction_theta_max 0.507
_diffrn_measurement_device_type 'Xcalibur, Eos'
_diffrn_measurement_method '\w scans'
_diffrn_radiation_monochromator graphite
_diffrn_radiation_source 'Enhance (Mo) X-ray Source'
_diffrn_radiation_type MoK\a
_diffrn_radiation_wavelength 0.71073
_diffrn_reflns_av_R_equivalents 0.0645
_diffrn_reflns_av_unetI/netI 0.1219
_diffrn_reflns_Laue_measured_fraction_full 0.640
_diffrn_reflns_Laue_measured_fraction_max 0.507
_diffrn_reflns_limit_h_max 11
_diffrn_reflns_limit_h_min -12
_diffrn_reflns_limit_k_max 15
_diffrn_reflns_limit_k_min -11
_diffrn_reflns_limit_l_max 14
_diffrn_reflns_limit_l_min -15
_diffrn_reflns_number 4846
_diffrn_reflns_point_group_measured_fraction_full 0.640
_diffrn_reflns_point_group_measured_fraction_max 0.507
_diffrn_reflns_theta_full 22.500
_diffrn_reflns_theta_max 29.749
_diffrn_reflns_theta_min 3.338
_exptl_absorpt_coefficient_mu 0.063
_exptl_absorpt_correction_T_max 1.00000
_exptl_absorpt_correction_T_min 0.40354
_exptl_absorpt_correction_type multi-scan
_exptl_absorpt_process_details
;
CrysAlisPro, Agilent Technologies,
Version 1.171.36.24 (release 03-12-2012 CrysAlis171 .NET)
(compiled Dec  3 2012,18:21:49)
Empirical absorption correction using spherical harmonics,
 implemented in SCALE3 ABSPACK scaling algorithm.
;
_exptl_crystal_colour colourless
_exptl_crystal_density_diffrn 1.063
_exptl_crystal_density_method 'not measured'
_exptl_crystal_description block
_exptl_crystal_F_000 424
_exptl_crystal_size_max 0.6576
_exptl_crystal_size_mid 0.2535
_exptl_crystal_size_min 0.0871
_refine_diff_density_max 0.675
_refine_diff_density_min -0.424
_refine_diff_density_rms 0.062
_refine_ls_extinction_method none
_refine_ls_goodness_of_fit_ref 1.053
_refine_ls_hydrogen_treatment constr
_refine_ls_matrix_type full
_refine_ls_number_parameters 262
_refine_ls_number_reflns 3474
_refine_ls_number_restraints 36
_refine_ls_restrained_S_all 1.072
_refine_ls_R_factor_all 0.1656
_refine_ls_R_factor_gt 0.1020
_refine_ls_shift/su_max 0.000
_refine_ls_shift/su_mean 0.000
_refine_ls_structure_factor_coef Fsqd
_refine_ls_weighting_details 'w=1/[\s^2^(Fo^2^)+(0.1810P)^2^+0.1334P] where P=(Fo^2^+2Fc^2^)/3'
_refine_ls_weighting_scheme calc
_refine_ls_wR_factor_gt 0.2788
_refine_ls_wR_factor_ref 0.3345
_reflns_Friedel_coverage 0.000
_reflns_number_gt 1921
_reflns_number_total 3474
_reflns_threshold_expression 'I > 2\s(I)'
_cod_data_source_file c4dt01464b2.cif
_cod_data_source_block LSatBEt3
_cod_depositor_comments 'Adding full bibliography for 7032270--7032277.cif.'
_cod_original_formula_sum 'C0 C24 H41 B N2 O'
_cod_database_code 7032276
_shelx_space_group_comment
;
The symmetry employed for this shelxl refinement is uniquely defined
by the following loop, which should always be used as a source of
symmetry information in preference to the above space-group names.
They are only intended as comments.
;
_shelxl_version_number 2014-3

loop_
_space_group_symop_operation_xyz
'x, y, z'
'-x, -y, -z'

loop_
_atom_site_label
_atom_site_type_symbol
_atom_site_fract_x
_atom_site_fract_y
_atom_site_fract_z
_atom_site_U_iso_or_equiv
_atom_site_adp_type
_atom_site_occupancy
_atom_site_site_symmetry_order
_atom_site_calc_flag
_atom_site_refinement_flags_posn
_atom_site_refinement_flags_adp
C1 C 0.8050(4) 0.2624(4) 0.7256(4) 0.0228(11) Uani 1 1 d . .
C2 C 0.9911(5) 0.3641(5) 0.7302(6) 0.0419(15) Uani 1 1 d . .
H2A H 0.9897 0.4092 0.7839 0.050 Uiso 1 1 calc R U
H2B H 1.0642 0.3959 0.6522 0.050 Uiso 1 1 calc R U
C3 C 1.0313(5) 0.2289(5) 0.7811(6) 0.0495(17) Uani 1 1 d . .
H3A H 1.1402 0.2006 0.7439 0.059 Uiso 1 1 calc R U
H3B H 1.0142 0.2060 0.8675 0.059 Uiso 1 1 calc R U
C4 C 0.7429(5) 0.4868(4) 0.6952(4) 0.0305(12) Uani 1 1 d . .
H4A H 0.6489 0.4771 0.6796 0.037 Uiso 1 1 calc R U
H4B H 0.8019 0.5423 0.6226 0.037 Uiso 1 1 calc R U
C5 C 0.6941(5) 0.5448(4) 0.7944(5) 0.0288(12) Uani 1 1 d . .
C6 C 0.6136(5) 0.6725(5) 0.7736(5) 0.0387(11) Uani 1 1 d . U
C10 C 0.9314(4) 0.0473(4) 0.7926(4) 0.0257(11) Uani 1 1 d . .
C11 C 0.8440(5) -0.0106(5) 0.9059(5) 0.0323(13) Uani 1 1 d . .
C12 C 0.8649(5) -0.1361(5) 0.9440(5) 0.0405(14) Uani 1 1 d . .
H12 H 0.8030 -0.1768 1.0190 0.049 Uiso 1 1 calc R U
C13 C 0.9747(5) -0.2058(4) 0.8755(5) 0.0354(13) Uani 1 1 d . .
C14 C 1.0593(5) -0.1457(4) 0.7669(5) 0.0329(13) Uani 1 1 d . .
H14 H 1.1342 -0.1918 0.7196 0.039 Uiso 1 1 calc R U
C15 C 1.0400(5) -0.0192(4) 0.7227(4) 0.0275(12) Uani 1 1 d . .
C16 C 0.7292(6) 0.0624(5) 0.9839(5) 0.0513(17) Uani 1 1 d . .
H16A H 0.6700 0.0071 1.0549 0.077 Uiso 1 1 calc R U
H16B H 0.6581 0.1202 0.9407 0.077 Uiso 1 1 calc R U
H16C H 0.7852 0.1072 1.0066 0.077 Uiso 1 1 calc R U
C17 C 1.0008(7) -0.3434(5) 0.9236(6) 0.0561(18) Uani 1 1 d . .
H17A H 1.0806 -0.3676 0.9656 0.084 Uiso 1 1 calc R U
H17B H 1.0347 -0.3792 0.8582 0.084 Uiso 1 1 calc R U
H17C H 0.9039 -0.3725 0.9780 0.084 Uiso 1 1 calc R U
C18 C 1.1336(6) 0.0427(5) 0.6000(5) 0.0418(15) Uani 1 1 d . .
H18A H 1.0667 0.1099 0.5602 0.063 Uiso 1 1 calc R U
H18B H 1.1758 -0.0164 0.5549 0.063 Uiso 1 1 calc R U
H18C H 1.2188 0.0747 0.6053 0.063 Uiso 1 1 calc R U
C19 C 0.4952(4) 0.2961(4) 0.7812(4) 0.0323(13) Uani 1 1 d . .
H19A H 0.4510 0.2225 0.8390 0.039 Uiso 1 1 calc R U
H19B H 0.5258 0.3372 0.8253 0.039 Uiso 1 1 calc R U
C20 C 0.3687(5) 0.3804(5) 0.7305(6) 0.0448(15) Uani 1 1 d . .
H20A H 0.4072 0.4571 0.6782 0.067 Uiso 1 1 calc R U
H20B H 0.2795 0.3970 0.7947 0.067 Uiso 1 1 calc R U
H20C H 0.3371 0.3420 0.6856 0.067 Uiso 1 1 calc R U
C21 C 0.6765(5) 0.3389(4) 0.5494(4) 0.0329(13) Uani 1 1 d . .
H21A H 0.5995 0.3239 0.5185 0.039 Uiso 1 1 calc R U
H21B H 0.6523 0.4250 0.5499 0.039 Uiso 1 1 calc R U
C22 C 0.8386(7) 0.3210(5) 0.4643(5) 0.0494(16) Uani 1 1 d . .
H22A H 0.9167 0.3329 0.4950 0.074 Uiso 1 1 calc R U
H22B H 0.8420 0.3804 0.3866 0.074 Uiso 1 1 calc R U
H22C H 0.8602 0.2383 0.4570 0.074 Uiso 1 1 calc R U
C23 C 0.6528(5) 0.1109(4) 0.6910(5) 0.0334(13) Uani 1 1 d . .
H23A H 0.7507 0.0837 0.6378 0.040 Uiso 1 1 calc R U
H23B H 0.6480 0.0568 0.7721 0.040 Uiso 1 1 calc R U
C24 C 0.5169(6) 0.0976(5) 0.6552(6) 0.0450(15) Uani 1 1 d . .
H24A H 0.4193 0.1232 0.7082 0.068 Uiso 1 1 calc R U
H24B H 0.5212 0.0122 0.6603 0.068 Uiso 1 1 calc R U
H24C H 0.5226 0.1487 0.5739 0.068 Uiso 1 1 calc R U
N1 N 0.8359(4) 0.3706(4) 0.7201(4) 0.0339(12) Uani 1 1 d . .
N2 N 0.9221(4) 0.1786(3) 0.7516(4) 0.0294(11) Uani 1 1 d . .
O1 O 0.7228(5) 0.4873(4) 0.8873(4) 0.0528(12) Uani 1 1 d . .
B1 B 0.6556(5) 0.2506(5) 0.6869(5) 0.0249(12) Uani 1 1 d . .
C7 C 0.7383(9) 0.7575(7) 0.6943(8) 0.081(2) Uani 1 1 d . U
H7A H 0.7736 0.7482 0.6148 0.122 Uiso 1 1 calc R U
H7B H 0.8264 0.7356 0.7279 0.122 Uiso 1 1 calc R U
H7C H 0.6936 0.8423 0.6902 0.122 Uiso 1 1 calc R U
C8 C 0.5554(10) 0.7116(8) 0.8883(8) 0.092(2) Uani 1 1 d . U
H8A H 0.4935 0.7923 0.8737 0.139 Uiso 1 1 calc R U
H8B H 0.6445 0.7148 0.9125 0.139 Uiso 1 1 calc R U
H8C H 0.4915 0.6524 0.9510 0.139 Uiso 1 1 calc R U
C9 C 0.4888(12) 0.6987(9) 0.7197(10) 0.116(3) Uani 1 1 d . U
H9A H 0.5320 0.7073 0.6352 0.174 Uiso 1 1 calc R U
H9B H 0.4241 0.7747 0.7306 0.174 Uiso 1 1 calc R U
H9C H 0.4257 0.6318 0.7568 0.174 Uiso 1 1 calc R U

loop_
_atom_site_aniso_label
_atom_site_aniso_U_11
_atom_site_aniso_U_22
_atom_site_aniso_U_33
_atom_site_aniso_U_23
_atom_site_aniso_U_13
_atom_site_aniso_U_12
C1 0.0219(16) 0.022(3) 0.024(3) -0.012(2) -0.0032(19) 0.0011(18)
C2 0.031(2) 0.035(3) 0.073(4) -0.024(3) -0.027(3) 0.003(2)
C3 0.031(2) 0.043(4) 0.092(5) -0.031(3) -0.032(3) 0.001(2)
C4 0.0296(18) 0.022(3) 0.044(3) -0.012(2) -0.017(2) 0.004(2)
C5 0.0302(19) 0.027(3) 0.029(3) -0.006(2) -0.010(2) -0.004(2)
C6 0.0383(13) 0.0379(14) 0.0384(15) -0.0119(10) -0.0094(9) -0.0032(9)
C10 0.0226(16) 0.023(3) 0.032(3) -0.009(2) -0.011(2) 0.0026(18)
C11 0.0232(18) 0.042(3) 0.032(3) -0.015(2) -0.011(2) 0.006(2)
C12 0.035(2) 0.041(3) 0.040(3) 0.002(3) -0.014(2) -0.010(2)
C13 0.036(2) 0.029(3) 0.042(3) -0.008(2) -0.018(2) 0.000(2)
C14 0.032(2) 0.026(3) 0.046(4) -0.016(3) -0.018(2) 0.006(2)
C15 0.0238(17) 0.029(3) 0.029(3) -0.011(2) -0.007(2) 0.0007(19)
C16 0.045(3) 0.055(4) 0.040(4) -0.020(3) -0.001(3) 0.012(3)
C17 0.064(3) 0.029(4) 0.076(5) -0.010(3) -0.029(4) -0.001(3)
C18 0.036(2) 0.042(4) 0.036(3) -0.010(3) -0.001(2) 0.001(2)
C19 0.0225(17) 0.028(3) 0.043(3) -0.004(2) -0.013(2) -0.0003(18)
C20 0.0204(17) 0.045(4) 0.064(4) -0.015(3) -0.016(2) 0.008(2)
C21 0.038(2) 0.032(3) 0.036(3) -0.011(2) -0.019(2) -0.003(2)
C22 0.061(3) 0.057(4) 0.020(3) -0.008(3) -0.008(3) 0.002(3)
C23 0.033(2) 0.032(3) 0.043(3) -0.013(2) -0.017(2) -0.006(2)
C24 0.046(2) 0.031(3) 0.074(4) -0.016(3) -0.037(3) -0.002(2)
N1 0.0260(16) 0.026(3) 0.059(3) -0.019(2) -0.021(2) 0.0025(17)
N2 0.0250(15) 0.026(2) 0.043(3) -0.016(2) -0.0137(18) 0.0007(16)
O1 0.067(2) 0.052(3) 0.040(3) -0.017(2) -0.020(2) 0.002(2)
B1 0.0222(18) 0.029(3) 0.028(3) -0.008(2) -0.013(2) -0.003(2)
C7 0.080(3) 0.077(3) 0.082(3) -0.0206(19) -0.0183(18) -0.0122(18)
C8 0.096(3) 0.091(3) 0.091(3) -0.034(2) -0.0220(18) -0.0082(19)
C9 0.118(3) 0.118(3) 0.121(3) -0.038(2) -0.040(2) -0.016(2)

loop_
_atom_type_symbol
_atom_type_description
_atom_type_scat_dispersion_real
_atom_type_scat_dispersion_imag
_atom_type_scat_source
C C 0.0033 0.0016 'International Tables Vol C Tables 4.2.6.8 and 6.1.1.4'
H H 0.0000 0.0000 'International Tables Vol C Tables 4.2.6.8 and 6.1.1.4'
C C 0.0033 0.0016 'International Tables Vol C Tables 4.2.6.8 and 6.1.1.4'
N N 0.0061 0.0033 'International Tables Vol C Tables 4.2.6.8 and 6.1.1.4'
O O 0.0106 0.0060 'International Tables Vol C Tables 4.2.6.8 and 6.1.1.4'
B B 0.0013 0.0007 'International Tables Vol C Tables 4.2.6.8 and 6.1.1.4'

loop_
_geom_angle_atom_site_label_1
_geom_angle_atom_site_label_2
_geom_angle_atom_site_label_3
_geom_angle
N2 C1 N1 107.7(4)
N2 C1 B1 129.6(3)
N1 C1 B1 122.2(4)
N1 C2 C3 101.1(3)
N1 C2 H2A 111.6
C3 C2 H2A 111.6
N1 C2 H2B 111.6
C3 C2 H2B 111.6
H2A C2 H2B 109.4
N2 C3 C2 102.4(4)
N2 C3 H3A 111.3
C2 C3 H3A 111.3
N2 C3 H3B 111.3
C2 C3 H3B 111.3
H3A C3 H3B 109.2
N1 C4 C5 113.5(4)
N1 C4 H4A 108.9
C5 C4 H4A 108.9
N1 C4 H4B 108.9
C5 C4 H4B 108.9
H4A C4 H4B 107.7
O1 C5 C6 121.8(4)
O1 C5 C4 119.5(5)
C6 C5 C4 118.6(5)
C9 C6 C5 115.3(5)
C9 C6 C7 109.5(7)
C5 C6 C7 107.2(4)
C9 C6 C8 109.9(6)
C5 C6 C8 111.6(6)
C7 C6 C8 102.5(5)
C15 C10 C11 121.2(4)
C15 C10 N2 118.4(4)
C11 C10 N2 120.1(4)
C12 C11 C10 117.9(4)
C12 C11 C16 121.0(4)
C10 C11 C16 121.1(5)
C11 C12 C13 122.1(4)
C11 C12 H12 119.0
C13 C12 H12 119.0
C14 C13 C12 118.0(5)
C14 C13 C17 121.6(4)
C12 C13 C17 120.4(5)
C13 C14 C15 122.3(4)
C13 C14 H14 118.8
C15 C14 H14 118.8
C10 C15 C14 118.5(4)
C10 C15 C18 121.4(4)
C14 C15 C18 120.1(4)
C11 C16 H16A 109.5
C11 C16 H16B 109.5
H16A C16 H16B 109.5
C11 C16 H16C 109.5
H16A C16 H16C 109.5
H16B C16 H16C 109.5
C13 C17 H17A 109.5
C13 C17 H17B 109.5
H17A C17 H17B 109.5
C13 C17 H17C 109.5
H17A C17 H17C 109.5
H17B C17 H17C 109.5
C15 C18 H18A 109.5
C15 C18 H18B 109.5
H18A C18 H18B 109.5
C15 C18 H18C 109.5
H18A C18 H18C 109.5
H18B C18 H18C 109.5
C20 C19 B1 117.4(4)
C20 C19 H19A 107.9
B1 C19 H19A 107.9
C20 C19 H19B 107.9
B1 C19 H19B 107.9
H19A C19 H19B 107.2
C19 C20 H20A 109.5
C19 C20 H20B 109.5
H20A C20 H20B 109.5
C19 C20 H20C 109.5
H20A C20 H20C 109.5
H20B C20 H20C 109.5
C22 C21 B1 115.3(5)
C22 C21 H21A 108.5
B1 C21 H21A 108.5
C22 C21 H21B 108.5
B1 C21 H21B 108.5
H21A C21 H21B 107.5
C21 C22 H22A 109.5
C21 C22 H22B 109.5
H22A C22 H22B 109.5
C21 C22 H22C 109.5
H22A C22 H22C 109.5
H22B C22 H22C 109.5
C24 C23 B1 113.5(4)
C24 C23 H23A 108.9
B1 C23 H23A 108.9
C24 C23 H23B 108.9
B1 C23 H23B 108.9
H23A C23 H23B 107.7
C23 C24 H24A 109.5
C23 C24 H24B 109.5
H24A C24 H24B 109.5
C23 C24 H24C 109.5
H24A C24 H24C 109.5
H24B C24 H24C 109.5
C1 N1 C4 127.9(4)
C1 N1 C2 112.8(4)
C4 N1 C2 119.0(3)
C1 N2 C10 129.6(3)
C1 N2 C3 111.6(3)
C10 N2 C3 115.1(4)
C23 B1 C21 108.7(4)
C23 B1 C1 112.4(4)
C21 B1 C1 106.0(3)
C23 B1 C19 109.7(3)
C21 B1 C19 113.0(4)
C1 B1 C19 107.1(3)
C6 C7 H7A 109.5
C6 C7 H7B 109.5
H7A C7 H7B 109.5
C6 C7 H7C 109.5
H7A C7 H7C 109.5
H7B C7 H7C 109.5
C6 C8 H8A 109.5
C6 C8 H8B 109.5
H8A C8 H8B 109.5
C6 C8 H8C 109.5
H8A C8 H8C 109.5
H8B C8 H8C 109.5
C6 C9 H9A 109.5
C6 C9 H9B 109.5
H9A C9 H9B 109.5
C6 C9 H9C 109.5
H9A C9 H9C 109.5
H9B C9 H9C 109.5

loop_
_geom_bond_atom_site_label_1
_geom_bond_atom_site_label_2
_geom_bond_distance
C1 N2 1.328(6)
C1 N1 1.347(4)
C1 B1 1.657(6)
C2 N1 1.463(5)
C2 C3 1.505(8)
C2 H2A 0.9900
C2 H2B 0.9900
C3 N2 1.479(5)
C3 H3A 0.9900
C3 H3B 0.9900
C4 N1 1.430(6)
C4 C5 1.519(6)
C4 H4A 0.9900
C4 H4B 0.9900
C5 O1 1.211(7)
C5 C6 1.491(7)
C6 C9 1.445(12)
C6 C7 1.552(7)
C6 C8 1.554(9)
C10 C15 1.385(6)
C10 C11 1.403(6)
C10 N2 1.445(5)
C11 C12 1.377(7)
C11 C16 1.516(6)
C12 C13 1.402(7)
C12 H12 0.9500
C13 C14 1.362(7)
C13 C17 1.515(7)
C14 C15 1.391(6)
C14 H14 0.9500
C15 C18 1.513(6)
C16 H16A 0.9800
C16 H16B 0.9800
C16 H16C 0.9800
C17 H17A 0.9800
C17 H17B 0.9800
C17 H17C 0.9800
C18 H18A 0.9800
C18 H18B 0.9800
C18 H18C 0.9800
C19 C20 1.506(7)
C19 B1 1.670(6)
C19 H19A 0.9900
C19 H19B 0.9900
C20 H20A 0.9800
C20 H20B 0.9800
C20 H20C 0.9800
C21 C22 1.541(6)
C21 B1 1.652(8)
C21 H21A 0.9900
C21 H21B 0.9900
C22 H22A 0.9800
C22 H22B 0.9800
C22 H22C 0.9800
C23 C24 1.525(6)
C23 B1 1.638(6)
C23 H23A 0.9900
C23 H23B 0.9900
C24 H24A 0.9800
C24 H24B 0.9800
C24 H24C 0.9800
C7 H7A 0.9800
C7 H7B 0.9800
C7 H7C 0.9800
C8 H8A 0.9800
C8 H8B 0.9800
C8 H8C 0.9800
C9 H9A 0.9800
C9 H9B 0.9800
C9 H9C 0.9800

loop_
_geom_torsion_atom_site_label_1
_geom_torsion_atom_site_label_2
_geom_torsion_atom_site_label_3
_geom_torsion_atom_site_label_4
_geom_torsion
N1 C2 C3 N2 19.7(5)
N1 C4 C5 O1 -6.6(5)
N1 C4 C5 C6 172.5(3)
O1 C5 C6 C9 -133.9(6)
C4 C5 C6 C9 47.0(6)
O1 C5 C6 C7 103.9(6)
C4 C5 C6 C7 -75.2(6)
O1 C5 C6 C8 -7.5(6)
C4 C5 C6 C8 173.4(4)
C15 C10 C11 C12 -2.5(7)
N2 C10 C11 C12 -175.6(4)
C15 C10 C11 C16 177.9(5)
N2 C10 C11 C16 4.8(7)
C10 C11 C12 C13 3.0(7)
C16 C11 C12 C13 -177.4(5)
C11 C12 C13 C14 -1.7(8)
C11 C12 C13 C17 176.3(5)
C12 C13 C14 C15 -0.1(7)
C17 C13 C14 C15 -178.1(5)
C11 C10 C15 C14 0.8(7)
N2 C10 C15 C14 174.0(4)
C11 C10 C15 C18 179.4(4)
N2 C10 C15 C18 -7.4(6)
C13 C14 C15 C10 0.5(7)
C13 C14 C15 C18 -178.1(5)
N2 C1 N1 C4 -179.7(4)
B1 C1 N1 C4 7.6(7)
N2 C1 N1 C2 6.7(5)
B1 C1 N1 C2 -166.0(4)
C5 C4 N1 C1 119.9(5)
C5 C4 N1 C2 -66.9(5)
C3 C2 N1 C1 -17.4(5)
C3 C2 N1 C4 168.4(4)
N1 C1 N2 C10 164.8(4)
B1 C1 N2 C10 -23.2(8)
N1 C1 N2 C3 7.8(6)
B1 C1 N2 C3 179.7(5)
C15 C10 N2 C1 118.2(5)
C11 C10 N2 C1 -68.5(6)
C15 C10 N2 C3 -85.4(5)
C11 C10 N2 C3 87.9(5)
C2 C3 N2 C1 -18.1(6)
C2 C3 N2 C10 -178.8(3)
C24 C23 B1 C21 -62.7(5)
C24 C23 B1 C1 -179.7(4)
C24 C23 B1 C19 61.3(5)
C22 C21 B1 C23 -72.1(4)
C22 C21 B1 C1 48.9(5)
C22 C21 B1 C19 165.9(3)
N2 C1 B1 C23 4.2(7)
N1 C1 B1 C23 175.1(4)
N2 C1 B1 C21 -114.4(5)
N1 C1 B1 C21 56.5(5)
N2 C1 B1 C19 124.7(5)
N1 C1 B1 C19 -64.4(5)
C20 C19 B1 C23 -102.5(5)
C20 C19 B1 C21 18.9(5)
C20 C19 B1 C1 135.3(4)
